data_1515242
loop_
_publ_author_name
'Zhu, Kelong'
'Vukotic, V. Nicholas'
'Noujeim, Nadim'
'Loeb, Stephen J.'

_publ_section_title
;
 Bis(benzimidazolium) axles and crown ether wheels: a versatile templating
 pair for the formation of [2]rotaxane molecular shuttles
;
_journal_issue 11
_journal_name_full 'Chemical Science'
_journal_page_first 3265
_journal_paper_doi 10.1039/c2sc20986a
_journal_volume 3
_journal_year 2012
_chemical_formula_sum 'C100 H114 N4 O10'
_chemical_formula_weight 1531.95
_chemical_name_systematic
;
?
;
_space_group_IT_number 14
_symmetry_cell_setting monoclinic
_symmetry_space_group_name_Hall '-P 2ybc'
_symmetry_space_group_name_H-M 'P 1 21/c 1'
_atom_sites_solution_hydrogens geom
_atom_sites_solution_primary direct
_atom_sites_solution_secondary difmap
_audit_creation_method SHELXL-97
_cell_angle_alpha 90.00
_cell_angle_beta 100.575(2)
_cell_angle_gamma 90.00
_cell_formula_units_Z 4
_cell_length_a 14.1231(17)
_cell_length_b 23.130(3)
_cell_length_c 26.377(3)
_cell_measurement_reflns_used 222
_cell_measurement_temperature 173(2)
_cell_measurement_theta_max 25.00
_cell_measurement_theta_min 1.94
_cell_volume 8470.2(18)
_computing_cell_refinement 'Bruker SAINT'
_computing_data_collection 'Bruker SMART'
_computing_data_reduction 'Bruker SHELXTL XPREP'
_computing_molecular_graphics 'Bruker SHELXTL XP'
_computing_publication_material 'Bruker SHELXTL XCIF'
_computing_structure_refinement 'SHELXL-97 (Sheldrick, 1997)'
_computing_structure_solution 'SHELXS-97 (Sheldrick, 1997)'
_diffrn_ambient_temperature 173(2)
_diffrn_measured_fraction_theta_full 0.998
_diffrn_measured_fraction_theta_max 0.998
_diffrn_measurement_device_type 'Bruker APEX-I CCD'
_diffrn_measurement_method 'phi and omega scans'
_diffrn_radiation_monochromator graphite
_diffrn_radiation_source 'fine-focus sealed tube'
_diffrn_radiation_type MoK\a
_diffrn_radiation_wavelength 0.71073
_diffrn_reflns_av_R_equivalents 0.1301
_diffrn_reflns_av_sigmaI/netI 0.1168
_diffrn_reflns_limit_h_max 15
_diffrn_reflns_limit_h_min -15
_diffrn_reflns_limit_k_max 25
_diffrn_reflns_limit_k_min -25
_diffrn_reflns_limit_l_max 29
_diffrn_reflns_limit_l_min -29
_diffrn_reflns_number 61059
_diffrn_reflns_theta_full 23.26
_diffrn_reflns_theta_max 23.26
_diffrn_reflns_theta_min 1.94
_exptl_absorpt_coefficient_mu 0.077
_exptl_absorpt_correction_T_max 0.9962
_exptl_absorpt_correction_T_min 0.9774
_exptl_absorpt_correction_type empirical
_exptl_absorpt_process_details sadabs
_exptl_crystal_colour colorless
_exptl_crystal_density_diffrn 1.201
_exptl_crystal_density_method 'not measured'
_exptl_crystal_description prism
_exptl_crystal_F_000 3288
_exptl_crystal_size_max 0.30
_exptl_crystal_size_mid 0.16
_exptl_crystal_size_min 0.14
_platon_squeeze_details
;
Refinement of F^2^ against ALL reflections. The weighted R-factor wR and
goodness of fit S are based on F^2^, conventional R-factors R are based
on F, with F set to zero for negative F^2^. The threshold expression of
F^2^ > 2sigma(F^2^) is used only for calculating R-factors(gt) etc. and is
not relevant to the choice of reflections for refinement. R-factors based
on F^2^ are statistically about twice as large as those based on F, and R-
factors based on ALL data will be even larger.

Crystals were very weakly diffracting; a cut-off at 0.8 A was applied
in XPEP to improve data set statistics and allow for a solution. This allowed
the location of all axle and wheel atom psoitions. Electron density in the
lattice appeared to be THF molecules (H-bonded to the open benzimidazolium
NH group) but no satisfactory model could be devised. The unit cell was
calculated to contain an estimated 8 molecules of THF which were treated
as a diffuse contribution to the overall scattering without specific atom
positions by SQUEEZE/PLATON. Three ISOR commands were necessary to restrain
C27 (axle), C72 (crown) and C75 (crown) to have approximate isotropic
behaviour. A single AFIX 66 commands was used to restrain one of the outer
rings of a naphthyl unit to be an idealized hexagon with C-C and bonds
equal to 1.39 A.
;
_refine_diff_density_max 0.871
_refine_diff_density_min -0.557
_refine_diff_density_rms 0.082
_refine_ls_extinction_method none
_refine_ls_goodness_of_fit_ref 1.068
_refine_ls_hydrogen_treatment constr
_refine_ls_matrix_type full
_refine_ls_number_parameters 925
_refine_ls_number_reflns 12142
_refine_ls_number_restraints 18
_refine_ls_restrained_S_all 1.070
_refine_ls_R_factor_all 0.2292
_refine_ls_R_factor_gt 0.1690
_refine_ls_shift/su_max 0.000
_refine_ls_shift/su_mean 0.000
_refine_ls_structure_factor_coef Fsqd
_refine_ls_weighting_details 'calc w=1/[\s^2^(Fo^2^)+(0.1365P)^2^+51.9337P] where P=(Fo^2^+2Fc^2^)/3'
_refine_ls_weighting_scheme calc
_refine_ls_wR_factor_gt 0.3701
_refine_ls_wR_factor_ref 0.4070
_reflns_number_gt 7094
_reflns_number_total 12142
_reflns_threshold_expression >2sigma(I)
_cod_data_source_file c2sc20986a.txt
_cod_data_source_block kz88
_cod_original_cell_volume 8470.0(18)
_cod_original_sg_symbol_H-M P2(1)/c
_cod_database_code 1515242

loop_
_symmetry_equiv_pos_as_xyz
'x, y, z'
'-x, y+1/2, -z+1/2'
'-x, -y, -z'
'x, -y-1/2, z-1/2'

loop_
_atom_site_label
_atom_site_type_symbol
_atom_site_fract_x
_atom_site_fract_y
_atom_site_fract_z
_atom_site_U_iso_or_equiv
_atom_site_adp_type
_atom_site_occupancy
_atom_site_symmetry_multiplicity
_atom_site_calc_flag
_atom_site_refinement_flags
N1 N 0.3650(4) -0.0877(3) 0.6412(2) 0.0271(15) Uani 1 1 d .
H1D H 0.3736 -0.0798 0.6743 0.032 Uiso 1 1 calc R
N2 N 0.3097(4) -0.0808(3) 0.5569(2) 0.0259(15) Uani 1 1 d .
N3 N 0.1210(4) 0.1719(3) 0.6867(2) 0.0295(15) Uani 1 1 d .
H3D H 0.1514 0.1559 0.7154 0.035 Uiso 1 1 calc R
N4 N 0.0602(4) 0.1851(3) 0.6040(2) 0.0276(15) Uani 1 1 d .
C1 C 0.6829(12) -0.2652(7) 0.8641(5) 0.135(7) Uani 1 1 d .
H1A H 0.7108 -0.2716 0.9005 0.203 Uiso 1 1 calc R
H1B H 0.7337 -0.2680 0.8434 0.203 Uiso 1 1 calc R
H1C H 0.6337 -0.2947 0.8527 0.203 Uiso 1 1 calc R
C2 C 0.5676(12) -0.2054(11) 0.8941(4) 0.189(12) Uani 1 1 d .
H2A H 0.6018 -0.2125 0.9294 0.283 Uiso 1 1 calc R
H2B H 0.5186 -0.2354 0.8843 0.283 Uiso 1 1 calc R
H2C H 0.5365 -0.1674 0.8924 0.283 Uiso 1 1 calc R
C3 C 0.7215(16) -0.1669(10) 0.8735(5) 0.184(10) Uani 1 1 d .
H3A H 0.7497 -0.1735 0.9098 0.275 Uiso 1 1 calc R
H3B H 0.6992 -0.1267 0.8689 0.275 Uiso 1 1 calc R
H3C H 0.7701 -0.1741 0.8521 0.275 Uiso 1 1 calc R
C4 C 0.6382(8) -0.2068(6) 0.8577(4) 0.070(4) Uani 1 1 d .
C5 C 0.5949(7) -0.1955(4) 0.8015(3) 0.052(3) Uani 1 1 d .
C6 C 0.5005(7) -0.1821(4) 0.7858(3) 0.056(3) Uani 1 1 d .
H6A H 0.4605 -0.1786 0.8110 0.067 Uiso 1 1 calc R
C7 C 0.4604(6) -0.1732(4) 0.7346(3) 0.048(2) Uani 1 1 d .
H7A H 0.3942 -0.1631 0.7255 0.058 Uiso 1 1 calc R
C8 C 0.5144(5) -0.1787(3) 0.6968(3) 0.034(2) Uani 1 1 d .
C9 C 0.6108(6) -0.1925(4) 0.7128(3) 0.049(2) Uani 1 1 d .
H9A H 0.6507 -0.1958 0.6876 0.058 Uiso 1 1 calc R
C10 C 0.6510(6) -0.2019(5) 0.7643(3) 0.063(3) Uani 1 1 d .
H10A H 0.7168 -0.2126 0.7737 0.075 Uiso 1 1 calc R
C11 C 0.4744(6) -0.1733(4) 0.6403(3) 0.038(2) Uani 1 1 d .
C12 C 0.4070(5) -0.1322(3) 0.6191(3) 0.0202(16) Uani 1 1 d .
C13 C 0.3721(4) -0.1275(3) 0.5669(3) 0.0228(17) Uani 1 1 d .
C14 C 0.3985(6) -0.1688(4) 0.5309(3) 0.039(2) Uani 1 1 d .
C15 C 0.4674(6) -0.2088(4) 0.5528(3) 0.044(2) Uani 1 1 d .
H15A H 0.4907 -0.2360 0.5311 0.052 Uiso 1 1 calc R
C16 C 0.5027(5) -0.2101(4) 0.6044(3) 0.036(2) Uani 1 1 d .
H16A H 0.5502 -0.2384 0.6167 0.044 Uiso 1 1 calc R
C17 C 0.3593(5) -0.1674(3) 0.4747(3) 0.0269(17) Uani 1 1 d .
C18 C 0.3281(6) -0.1193(3) 0.4474(3) 0.036(2) Uani 1 1 d .
H18A H 0.3296 -0.0831 0.4645 0.043 Uiso 1 1 calc R
C19 C 0.2941(6) -0.1221(4) 0.3947(4) 0.046(2) Uani 1 1 d .
H19A H 0.2725 -0.0874 0.3769 0.055 Uiso 1 1 calc R
C20 C 0.2900(6) -0.1725(4) 0.3670(3) 0.041(2) Uani 1 1 d .
C21 C 0.3207(7) -0.2210(4) 0.3951(3) 0.050(3) Uani 1 1 d .
H21A H 0.3201 -0.2571 0.3779 0.060 Uiso 1 1 calc R
C22 C 0.3518(7) -0.2187(4) 0.4469(3) 0.052(3) Uani 1 1 d .
H22A H 0.3693 -0.2537 0.4650 0.062 Uiso 1 1 calc R
C23 C 0.2509(8) -0.1734(4) 0.3092(3) 0.057(3) Uani 1 1 d .
C24 C 0.1491(10) -0.1643(11) 0.2993(5) 0.201(13) Uani 1 1 d .
H24A H 0.1249 -0.1653 0.2620 0.302 Uiso 1 1 calc R
H24B H 0.1347 -0.1266 0.3130 0.302 Uiso 1 1 calc R
H24C H 0.1179 -0.1948 0.3161 0.302 Uiso 1 1 calc R
C25 C 0.2962(10) -0.1284(8) 0.2820(3) 0.132(7) Uani 1 1 d .
H25A H 0.2701 -0.1304 0.2450 0.197 Uiso 1 1 calc R
H25B H 0.3660 -0.1346 0.2879 0.197 Uiso 1 1 calc R
H25C H 0.2825 -0.0902 0.2952 0.197 Uiso 1 1 calc R
C26 C 0.277(3) -0.2295(8) 0.2870(5) 0.32(2) Uani 1 1 d .
H26A H 0.2519 -0.2300 0.2498 0.480 Uiso 1 1 calc R
H26B H 0.2486 -0.2615 0.3034 0.480 Uiso 1 1 calc R
H26C H 0.3471 -0.2337 0.2932 0.480 Uiso 1 1 calc R
C27 C 0.3082(5) -0.0583(3) 0.6034(3) 0.0260(17) Uani 1 1 d U
C28 C 0.2545(5) -0.0060(3) 0.6120(3) 0.0280(18) Uani 1 1 d .
C29 C 0.2404(7) 0.0081(4) 0.6603(3) 0.047(2) Uani 1 1 d .
H29A H 0.2649 -0.0165 0.6885 0.056 Uiso 1 1 calc R
C30 C 0.1918(7) 0.0569(4) 0.6686(3) 0.042(2) Uani 1 1 d .
H30A H 0.1798 0.0649 0.7022 0.050 Uiso 1 1 calc R
C31 C 0.1599(5) 0.0945(3) 0.6292(3) 0.0303(19) Uani 1 1 d .
C32 C 0.1731(5) 0.0800(3) 0.5801(3) 0.0288(18) Uani 1 1 d .
H32A H 0.1502 0.1052 0.5521 0.035 Uiso 1 1 calc R
C33 C 0.2182(5) 0.0304(3) 0.5713(3) 0.0223(16) Uani 1 1 d .
H33A H 0.2250 0.0205 0.5371 0.027 Uiso 1 1 calc R
C34 C 0.1114(5) 0.1500(3) 0.6397(3) 0.0247(18) Uani 1 1 d .
C35 C 0.2922(10) 0.2387(10) 0.9557(4) 0.150(9) Uani 1 1 d .
H35A H 0.3135 0.2329 0.9929 0.225 Uiso 1 1 calc R
H35B H 0.3093 0.2779 0.9464 0.225 Uiso 1 1 calc R
H35C H 0.3237 0.2104 0.9368 0.225 Uiso 1 1 calc R
C36 C 0.1643(15) 0.1723(10) 0.9598(5) 0.187(12) Uani 1 1 d .
H36A H 0.1875 0.1679 0.9970 0.281 Uiso 1 1 calc R
H36B H 0.1939 0.1427 0.9412 0.281 Uiso 1 1 calc R
H36C H 0.0941 0.1679 0.9522 0.281 Uiso 1 1 calc R
C37 C 0.1344(14) 0.2706(11) 0.9710(5) 0.183(11) Uani 1 1 d .
H37A H 0.1555 0.2656 1.0082 0.274 Uiso 1 1 calc R
H37B H 0.0658 0.2612 0.9615 0.274 Uiso 1 1 calc R
H37C H 0.1447 0.3109 0.9617 0.274 Uiso 1 1 calc R
C38 C 0.1910(7) 0.2316(6) 0.9429(4) 0.065(3) Uani 1 1 d .
C39 C 0.1578(7) 0.2405(6) 0.8850(4) 0.063(3) Uani 1 1 d .
C40 C 0.1619(7) 0.2911(5) 0.8621(3) 0.060(3) Uani 1 1 d .
H40A H 0.1858 0.3230 0.8833 0.072 Uiso 1 1 calc R
C41 C 0.1344(8) 0.3011(4) 0.8102(4) 0.065(3) Uani 1 1 d .
H41A H 0.1391 0.3391 0.7972 0.078 Uiso 1 1 calc R
C42 C 0.1002(5) 0.2571(4) 0.7769(3) 0.035(2) Uani 1 1 d .
C43 C 0.0965(7) 0.2038(5) 0.7996(3) 0.054(3) Uani 1 1 d .
H43A H 0.0747 0.1718 0.7781 0.065 Uiso 1 1 calc R
C44 C 0.1227(7) 0.1945(5) 0.8519(4) 0.062(3) Uani 1 1 d .
H44A H 0.1170 0.1569 0.8657 0.074 Uiso 1 1 calc R
C45 C 0.0685(6) 0.2663(4) 0.7201(4) 0.042(2) Uani 1 1 d .
C46 C 0.0255(5) 0.3171(4) 0.7013(3) 0.042(2) Uani 1 1 d .
H46A H 0.0220 0.3479 0.7247 0.050 Uiso 1 1 calc R
C47 C -0.0140(6) 0.3255(4) 0.6486(3) 0.040(2) Uani 1 1 d .
H47A H -0.0438 0.3613 0.6376 0.048 Uiso 1 1 calc R
C48 C -0.0096(5) 0.2818(4) 0.6124(3) 0.036(2) Uani 1 1 d .
C49 C 0.0375(5) 0.2326(3) 0.6308(3) 0.0267(18) Uani 1 1 d .
C50 C 0.0760(5) 0.2226(3) 0.6823(3) 0.0303(18) Uani 1 1 d .
C51 C -0.0570(5) 0.2930(4) 0.5573(3) 0.035(2) Uani 1 1 d .
C52 C -0.0426(7) 0.3437(4) 0.5315(3) 0.051(2) Uani 1 1 d .
H52A H -0.0001 0.3725 0.5485 0.061 Uiso 1 1 calc R
C53 C -0.0890(9) 0.3525(5) 0.4821(4) 0.072(3) Uani 1 1 d .
H53A H -0.0772 0.3875 0.4655 0.087 Uiso 1 1 calc R
C54 C -0.1531(7) 0.3126(5) 0.4545(3) 0.056(3) Uani 1 1 d .
C55 C -0.1653(7) 0.2634(4) 0.4810(4) 0.058(3) Uani 1 1 d .
H55A H -0.2080 0.2348 0.4640 0.069 Uiso 1 1 calc R
C56 C -0.1199(7) 0.2528(4) 0.5303(4) 0.053(3) Uani 1 1 d .
H56A H -0.1313 0.2174 0.5464 0.063 Uiso 1 1 calc R
C57 C -0.1973(9) 0.3250(6) 0.3980(4) 0.079(4) Uani 1 1 d .
C58 C -0.2421(14) 0.3831(8) 0.3915(6) 0.140(7) Uani 1 1 d .
H58A H -0.2936 0.3856 0.4118 0.211 Uiso 1 1 calc R
H58B H -0.2691 0.3895 0.3550 0.211 Uiso 1 1 calc R
H58C H -0.1933 0.4126 0.4034 0.211 Uiso 1 1 calc R
C59 C -0.2728(12) 0.2799(9) 0.3782(5) 0.148(8) Uani 1 1 d .
H59A H -0.3219 0.2795 0.4001 0.222 Uiso 1 1 calc R
H59B H -0.2422 0.2418 0.3791 0.222 Uiso 1 1 calc R
H59C H -0.3030 0.2892 0.3427 0.222 Uiso 1 1 calc R
C60 C -0.1190(9) 0.3239(10) 0.3665(5) 0.146(8) Uani 1 1 d .
H60A H -0.1469 0.3310 0.3302 0.220 Uiso 1 1 calc R
H60B H -0.0876 0.2859 0.3698 0.220 Uiso 1 1 calc R
H60C H -0.0714 0.3539 0.3788 0.220 Uiso 1 1 calc R
O1 O 0.2529(5) -0.0934(4) 0.7467(3) 0.096(3) Uani 1 1 d .
O2 O 0.1151(7) -0.1209(5) 0.6513(6) 0.120(4) Uani 1 1 d .
O3 O 0.0383(12) -0.1084(13) 0.5150(8) 0.321(17) Uani 1 1 d .
O4 O 0.1442(5) -0.0145(4) 0.4489(3) 0.088(3) Uani 1 1 d .
O5 O 0.2898(6) 0.0505(4) 0.4537(3) 0.079(2) Uani 1 1 d .
O6 O 0.4339(5) 0.0653(3) 0.5470(3) 0.062(2) Uani 1 1 d .
O7 O 0.4834(5) 0.0334(3) 0.6803(3) 0.072(2) Uani 1 1 d .
O8 O 0.4147(5) -0.0363(3) 0.7584(3) 0.078(2) Uani 1 1 d .
C61 C 0.3906(9) -0.0562(6) 0.8020(5) 0.078(4) Uani 1 1 d .
C62 C 0.4436(11) -0.0474(5) 0.8482(5) 0.084(4) Uani 1 1 d .
H62A H 0.5022 -0.0263 0.8519 0.101 Uiso 1 1 calc R
C63 C 0.4108(14) -0.0704(7) 0.8936(6) 0.105(5) Uani 1 1 d .
C64 C 0.4676(19) -0.0607(7) 0.9411(8) 0.170(10) Uani 1 1 d .
H64A H 0.5227 -0.0367 0.9432 0.204 Uiso 1 1 calc R
C65 C 0.447(2) -0.0853(10) 0.9869(8) 0.225(15) Uani 1 1 d .
H65A H 0.4860 -0.0791 1.0198 0.270 Uiso 1 1 calc R
C66 C 0.364(2) -0.1193(8) 0.9801(6) 0.209(15) Uani 1 1 d .
H66A H 0.3481 -0.1387 1.0092 0.251 Uiso 1 1 calc R
C67 C 0.3059(17) -0.1259(7) 0.9352(7) 0.146(8) Uani 1 1 d .
H67A H 0.2484 -0.1476 0.9338 0.175 Uiso 1 1 calc R
C68 C 0.3268(13) -0.1010(5) 0.8869(6) 0.091(4) Uani 1 1 d .
C69 C 0.2763(10) -0.1099(6) 0.8393(6) 0.088(4) Uani 1 1 d .
H69A H 0.2196 -0.1328 0.8359 0.106 Uiso 1 1 calc R
C70 C 0.3012(7) -0.0880(4) 0.7954(5) 0.060(3) Uani 1 1 d .
C71 C 0.1627(8) -0.1219(8) 0.7416(8) 0.177(11) Uani 1 1 d .
H71A H 0.1352 -0.1168 0.7732 0.213 Uiso 1 1 calc R
H71B H 0.1702 -0.1638 0.7357 0.213 Uiso 1 1 calc R
C72 C 0.100(2) -0.0956(13) 0.6972(10) 0.207(11) Uani 1 1 d U
H72A H 0.0316 -0.1008 0.7006 0.249 Uiso 1 1 calc R
H72B H 0.1130 -0.0536 0.6965 0.249 Uiso 1 1 calc R
C73 C 0.0488(15) -0.0989(11) 0.6040(13) 0.232(16) Uani 1 1 d .
H73A H -0.0189 -0.1098 0.6043 0.278 Uiso 1 1 calc R
H73B H 0.0533 -0.0564 0.6010 0.278 Uiso 1 1 calc R
C74 C 0.0805(13) -0.1244(16) 0.5678(11) 0.25(2) Uani 1 1 d .
H74A H 0.0713 -0.1665 0.5716 0.305 Uiso 1 1 calc R
H74B H 0.1507 -0.1173 0.5727 0.305 Uiso 1 1 calc R
C75 C 0.0861(15) -0.0858(10) 0.4923(9) 0.156(7) Uani 1 1 d U
H75A H 0.1371 -0.1146 0.4902 0.187 Uiso 1 1 calc R
H75B H 0.1176 -0.0556 0.5161 0.187 Uiso 1 1 calc R
C76 C 0.0729(9) -0.0602(9) 0.4466(5) 0.131(7) Uani 1 1 d .
H76A H 0.0071 -0.0437 0.4383 0.157 Uiso 1 1 calc R
H76B H 0.0805 -0.0886 0.4195 0.157 Uiso 1 1 calc R
C77 C 0.1601(9) 0.0038(6) 0.4037(4) 0.074(3) Uani 1 1 d .
C78 C 0.1022(9) -0.0085(7) 0.3587(5) 0.096(5) Uani 1 1 d .
H78A H 0.0465 -0.0311 0.3601 0.115 Uiso 1 1 calc R
C79 C 0.1166(8) 0.0087(5) 0.3100(4) 0.103(5) Uani 1 1 d G
C80 C 0.0595(8) -0.0062(6) 0.2631(5) 0.165(9) Uani 1 1 d G
H80A H 0.0035 -0.0292 0.2625 0.198 Uiso 1 1 calc R
C81 C 0.0842(10) 0.0124(6) 0.2172(4) 0.179(10) Uani 1 1 d G
H81A H 0.0452 0.0022 0.1852 0.215 Uiso 1 1 calc R
C82 C 0.1661(11) 0.0460(6) 0.2181(3) 0.144(8) Uani 1 1 d G
H82A H 0.1830 0.0588 0.1867 0.173 Uiso 1 1 calc R
C83 C 0.2232(8) 0.0610(4) 0.2649(4) 0.145(7) Uani 1 1 d G
H83A H 0.2792 0.0840 0.2655 0.175 Uiso 1 1 calc R
C84 C 0.1985(7) 0.0424(4) 0.3109(3) 0.084(4) Uani 1 1 d G
C85 C 0.2630(11) 0.0574(5) 0.3591(5) 0.094(5) Uani 1 1 d .
H85A H 0.3194 0.0796 0.3586 0.112 Uiso 1 1 calc R
C86 C 0.2416(9) 0.0392(5) 0.4048(5) 0.075(4) Uani 1 1 d .
C87 C 0.3743(9) 0.0850(7) 0.4602(5) 0.104(5) Uani 1 1 d .
H87A H 0.3656 0.1171 0.4349 0.125 Uiso 1 1 calc R
H87B H 0.4298 0.0613 0.4544 0.125 Uiso 1 1 calc R
C88 C 0.3935(10) 0.1097(7) 0.5165(5) 0.094(4) Uani 1 1 d .
H88A H 0.4379 0.1432 0.5193 0.113 Uiso 1 1 calc R
H88B H 0.3324 0.1222 0.5265 0.113 Uiso 1 1 calc R
C89 C 0.4512(8) 0.0811(5) 0.6063(5) 0.084(4) Uani 1 1 d .
H89A H 0.4905 0.1167 0.6134 0.101 Uiso 1 1 calc R
H89B H 0.3893 0.0870 0.6181 0.101 Uiso 1 1 calc R
C90 C 0.4998(9) 0.0338(6) 0.6302(6) 0.094(4) Uani 1 1 d .
H90A H 0.5696 0.0370 0.6299 0.113 Uiso 1 1 calc R
H90B H 0.4753 -0.0022 0.6122 0.113 Uiso 1 1 calc R
C91 C 0.5400(9) -0.0099(7) 0.7138(5) 0.099(5) Uani 1 1 d .
H91A H 0.6095 -0.0009 0.7180 0.118 Uiso 1 1 calc R
H91B H 0.5290 -0.0488 0.6981 0.118 Uiso 1 1 calc R
C92 C 0.5093(10) -0.0089(8) 0.7647(5) 0.122(6) Uani 1 1 d .
H92A H 0.5562 -0.0302 0.7905 0.146 Uiso 1 1 calc R
H92B H 0.5057 0.0314 0.7767 0.146 Uiso 1 1 calc R

loop_
_atom_site_aniso_label
_atom_site_aniso_U_11
_atom_site_aniso_U_22
_atom_site_aniso_U_33
_atom_site_aniso_U_23
_atom_site_aniso_U_13
_atom_site_aniso_U_12
N1 0.030(3) 0.039(4) 0.008(3) -0.011(3) -0.006(3) -0.003(3)
N2 0.026(3) 0.043(4) 0.006(3) -0.002(3) -0.002(2) -0.003(3)
N3 0.024(3) 0.038(4) 0.026(4) 0.006(3) 0.006(3) 0.010(3)
N4 0.021(3) 0.034(4) 0.029(3) 0.005(3) 0.008(3) -0.002(3)
C1 0.176(16) 0.174(16) 0.061(8) 0.078(10) 0.036(9) 0.100(14)
C2 0.152(15) 0.39(3) 0.021(6) 0.038(11) 0.019(8) 0.152(19)
C3 0.20(2) 0.27(3) 0.055(9) 0.017(13) -0.058(11) -0.05(2)
C4 0.050(6) 0.113(10) 0.045(6) 0.041(6) 0.004(5) 0.040(7)
C5 0.047(6) 0.072(7) 0.039(5) 0.014(5) 0.007(4) 0.023(5)
C6 0.063(6) 0.082(7) 0.019(4) -0.004(5) -0.004(4) 0.042(6)
C7 0.020(4) 0.073(7) 0.053(6) -0.011(5) 0.010(4) 0.017(4)
C8 0.019(4) 0.029(5) 0.051(5) 0.009(4) -0.001(4) 0.008(3)
C9 0.041(5) 0.080(7) 0.033(5) 0.013(5) 0.027(4) 0.006(5)
C10 0.023(5) 0.122(10) 0.041(5) 0.032(6) 0.000(4) 0.018(5)
C11 0.037(5) 0.048(5) 0.029(4) -0.009(4) 0.005(4) -0.020(4)
C12 0.016(4) 0.015(4) 0.029(4) -0.002(3) 0.001(3) -0.005(3)
C13 0.006(3) 0.034(4) 0.024(4) 0.006(3) -0.006(3) -0.001(3)
C14 0.025(4) 0.059(6) 0.033(5) 0.011(4) 0.006(4) -0.006(4)
C15 0.043(5) 0.057(6) 0.035(5) -0.002(4) 0.018(4) 0.010(5)
C16 0.021(4) 0.056(6) 0.033(5) 0.011(4) 0.005(3) 0.007(4)
C17 0.027(4) 0.021(4) 0.033(4) 0.001(4) 0.006(3) -0.002(3)
C18 0.050(5) 0.020(4) 0.036(5) -0.010(4) 0.002(4) 0.001(4)
C19 0.025(5) 0.057(6) 0.056(6) 0.001(5) 0.008(4) 0.006(4)
C20 0.052(6) 0.051(6) 0.023(4) -0.017(4) 0.011(4) -0.007(4)
C21 0.101(8) 0.033(5) 0.013(4) -0.007(4) 0.000(4) -0.007(5)
C22 0.074(7) 0.036(5) 0.049(6) -0.005(5) 0.020(5) 0.030(5)
C23 0.098(8) 0.053(6) 0.022(5) -0.014(4) 0.016(5) -0.029(6)
C24 0.071(10) 0.48(4) 0.044(8) -0.012(14) -0.026(7) -0.122(17)
C25 0.134(12) 0.25(2) 0.004(5) 0.021(7) -0.007(6) -0.116(13)
C26 0.74(7) 0.127(16) 0.035(8) -0.031(9) -0.075(19) 0.18(3)
C27 0.025(4) 0.030(4) 0.017(4) 0.008(3) -0.013(3) -0.004(3)
C28 0.029(4) 0.034(5) 0.024(4) -0.010(4) 0.015(3) -0.006(4)
C29 0.070(6) 0.037(5) 0.032(5) 0.007(4) 0.004(4) 0.009(5)
C30 0.072(6) 0.036(5) 0.024(4) 0.009(4) 0.027(4) 0.004(5)
C31 0.025(4) 0.024(4) 0.047(5) 0.006(4) 0.021(4) -0.003(3)
C32 0.037(4) 0.034(5) 0.014(4) -0.011(3) 0.001(3) -0.012(4)
C33 0.013(4) 0.037(5) 0.015(4) -0.010(3) -0.001(3) -0.010(3)
C34 0.022(4) 0.044(5) 0.012(4) -0.005(3) 0.014(3) -0.015(4)
C35 0.086(10) 0.31(3) 0.041(7) 0.030(11) -0.016(7) -0.061(13)
C36 0.23(2) 0.25(3) 0.060(9) 0.049(12) -0.027(11) -0.17(2)
C37 0.168(17) 0.33(3) 0.039(8) -0.017(12) 0.003(9) 0.114(19)
C38 0.036(5) 0.114(10) 0.044(6) 0.003(6) 0.005(5) -0.015(6)
C39 0.038(6) 0.102(9) 0.053(6) 0.016(7) 0.019(5) 0.002(6)
C40 0.072(7) 0.082(8) 0.024(5) -0.017(5) 0.001(5) -0.005(6)
C41 0.079(8) 0.038(6) 0.080(8) -0.007(6) 0.018(6) 0.003(5)
C42 0.029(4) 0.040(5) 0.039(5) -0.007(4) 0.016(4) -0.008(4)
C43 0.047(6) 0.072(7) 0.039(6) -0.009(5) -0.004(4) 0.003(5)
C44 0.051(6) 0.079(8) 0.057(7) 0.005(6) 0.012(5) 0.002(6)
C45 0.024(4) 0.036(5) 0.063(6) 0.001(5) 0.003(4) -0.001(4)
C46 0.024(4) 0.060(6) 0.042(5) -0.016(5) 0.006(4) -0.003(4)
C47 0.041(5) 0.027(5) 0.048(5) -0.006(4) 0.003(4) 0.009(4)
C48 0.021(4) 0.051(6) 0.042(5) -0.019(4) 0.022(4) -0.004(4)
C49 0.029(4) 0.011(4) 0.048(5) -0.009(4) 0.025(4) 0.004(3)
C50 0.023(4) 0.031(5) 0.041(5) -0.003(4) 0.016(4) 0.002(3)
C51 0.020(4) 0.044(5) 0.043(5) -0.012(4) 0.012(4) 0.001(4)
C52 0.080(7) 0.032(5) 0.038(5) 0.002(4) 0.004(5) -0.007(5)
C53 0.096(9) 0.071(8) 0.046(6) 0.009(6) 0.004(6) -0.015(7)
C54 0.060(6) 0.080(8) 0.028(5) -0.024(5) 0.007(5) 0.012(6)
C55 0.059(6) 0.056(6) 0.053(6) 0.008(5) 0.000(5) -0.026(5)
C56 0.063(6) 0.053(6) 0.045(6) 0.012(5) 0.016(5) -0.016(5)
C57 0.085(9) 0.100(10) 0.045(6) 0.008(7) -0.006(6) -0.023(8)
C58 0.175(18) 0.154(17) 0.086(11) 0.045(11) 0.008(11) 0.009(14)
C59 0.117(13) 0.24(2) 0.080(10) 0.045(12) -0.009(9) -0.077(14)
C60 0.057(8) 0.33(3) 0.054(8) 0.011(12) 0.019(6) -0.036(12)
O1 0.048(5) 0.140(8) 0.098(6) 0.082(6) 0.008(4) -0.003(5)
O2 0.062(6) 0.106(8) 0.196(12) 0.069(8) 0.033(7) 0.020(5)
O3 0.136(14) 0.59(4) 0.26(2) 0.31(3) 0.100(14) 0.140(19)
O4 0.044(4) 0.161(9) 0.056(5) -0.009(5) 0.006(4) -0.043(5)
O5 0.078(5) 0.108(7) 0.056(5) -0.008(5) 0.028(4) -0.029(5)
O6 0.043(4) 0.053(4) 0.094(6) -0.016(4) 0.022(4) -0.027(3)
O7 0.052(4) 0.065(5) 0.103(6) 0.050(4) 0.028(4) -0.002(4)
O8 0.067(5) 0.089(6) 0.087(6) 0.043(5) 0.037(4) -0.013(4)
C61 0.083(9) 0.087(9) 0.066(8) 0.036(7) 0.020(7) 0.043(7)
C62 0.127(11) 0.047(7) 0.097(10) 0.029(7) 0.066(9) 0.003(7)
C63 0.161(16) 0.075(10) 0.087(10) -0.006(8) 0.046(11) 0.005(10)
C64 0.30(3) 0.091(13) 0.136(16) -0.006(12) 0.099(19) -0.078(16)
C65 0.42(4) 0.16(2) 0.099(14) -0.023(14) 0.065(19) -0.17(3)
C66 0.48(5) 0.098(14) 0.053(10) -0.021(10) 0.067(17) -0.08(2)
C67 0.25(2) 0.108(13) 0.098(13) -0.001(11) 0.084(15) -0.035(14)
C68 0.147(14) 0.043(7) 0.091(10) 0.005(7) 0.040(10) -0.031(8)
C69 0.077(9) 0.086(10) 0.114(11) 0.032(9) 0.048(9) 0.008(7)
C70 0.034(5) 0.045(6) 0.113(9) 0.048(6) 0.048(6) 0.009(4)
C71 0.029(7) 0.23(2) 0.27(2) 0.216(18) 0.019(9) -0.020(9)
C72 0.195(14) 0.211(14) 0.216(14) 0.019(10) 0.040(10) -0.016(9)
C73 0.129(19) 0.19(2) 0.43(5) 0.11(3) 0.20(3) 0.046(16)
C74 0.051(11) 0.49(6) 0.23(3) -0.16(3) 0.033(14) 0.023(19)
C75 0.134(10) 0.164(11) 0.171(11) 0.029(9) 0.031(9) -0.052(8)
C76 0.055(8) 0.26(2) 0.069(9) 0.014(11) -0.014(7) -0.075(11)
C77 0.071(8) 0.105(10) 0.045(7) -0.030(7) 0.007(6) -0.014(7)
C78 0.069(8) 0.140(13) 0.087(10) 0.023(9) 0.036(8) 0.010(8)
C79 0.082(10) 0.096(11) 0.129(14) -0.011(10) 0.012(9) -0.028(8)
C80 0.19(2) 0.22(2) 0.077(11) 0.013(14) -0.003(13) -0.020(18)
C81 0.21(3) 0.19(3) 0.126(19) -0.007(17) 0.003(17) 0.02(2)
C82 0.24(3) 0.148(17) 0.048(9) -0.012(10) 0.041(12) -0.003(16)
C83 0.24(2) 0.088(11) 0.118(14) -0.049(11) 0.063(15) 0.036(13)
C84 0.127(12) 0.098(10) 0.032(6) -0.011(6) 0.032(7) 0.047(9)
C85 0.137(12) 0.059(8) 0.109(11) -0.003(7) 0.085(10) -0.002(8)
C86 0.085(9) 0.059(7) 0.098(10) -0.007(7) 0.058(8) 0.001(6)
C87 0.074(9) 0.153(14) 0.084(9) 0.013(9) 0.009(7) -0.064(9)
C88 0.089(10) 0.103(11) 0.088(10) 0.012(9) 0.008(8) -0.011(8)
C89 0.050(7) 0.057(8) 0.140(12) -0.015(8) 0.003(7) 0.005(6)
C90 0.069(8) 0.085(10) 0.145(13) 0.009(9) 0.064(9) -0.028(7)
C91 0.058(8) 0.126(12) 0.114(11) 0.027(10) 0.019(7) -0.036(8)
C92 0.106(11) 0.178(16) 0.093(10) 0.030(10) 0.050(9) -0.066(11)

loop_
_atom_type_symbol
_atom_type_description
_atom_type_scat_dispersion_real
_atom_type_scat_dispersion_imag
_atom_type_scat_source
C C 0.0033 0.0016 'International Tables Vol C Tables 4.2.6.8 and 6.1.1.4'
H H 0.0000 0.0000 'International Tables Vol C Tables 4.2.6.8 and 6.1.1.4'
N N 0.0061 0.0033 'International Tables Vol C Tables 4.2.6.8 and 6.1.1.4'
O O 0.0106 0.0060 'International Tables Vol C Tables 4.2.6.8 and 6.1.1.4'

loop_
_geom_angle_atom_site_label_1
_geom_angle_atom_site_label_2
_geom_angle_atom_site_label_3
_geom_angle
C27 N1 C12 108.3(6)
C27 N1 H1D 125.9
C12 N1 H1D 125.9
C27 N2 C13 104.2(5)
C34 N3 C50 107.0(6)
C34 N3 H3D 126.5
C50 N3 H3D 126.5
C34 N4 C49 105.5(6)
C4 C1 H1A 109.5
C4 C1 H1B 109.5
H1A C1 H1B 109.5
C4 C1 H1C 109.5
H1A C1 H1C 109.5
H1B C1 H1C 109.5
C4 C2 H2A 109.5
C4 C2 H2B 109.5
H2A C2 H2B 109.5
C4 C2 H2C 109.5
H2A C2 H2C 109.5
H2B C2 H2C 109.5
C4 C3 H3A 109.5
C4 C3 H3B 109.5
H3A C3 H3B 109.5
C4 C3 H3C 109.5
H3A C3 H3C 109.5
H3B C3 H3C 109.5
C1 C4 C3 103.6(13)
C1 C4 C2 105.3(12)
C3 C4 C2 112.9(15)
C1 C4 C5 110.7(11)
C3 C4 C5 108.7(10)
C2 C4 C5 115.0(9)
C6 C5 C10 117.9(8)
C6 C5 C4 122.3(8)
C10 C5 C4 119.7(8)
C5 C6 C7 122.4(9)
C5 C6 H6A 118.8
C7 C6 H6A 118.8
C8 C7 C6 121.0(8)
C8 C7 H7A 119.5
C6 C7 H7A 119.5
C7 C8 C9 116.6(7)
C7 C8 C11 123.9(7)
C9 C8 C11 119.4(7)
C8 C9 C10 122.4(8)
C8 C9 H9A 118.8
C10 C9 H9A 118.8
C5 C10 C9 119.6(8)
C5 C10 H10A 120.2
C9 C10 H10A 120.2
C16 C11 C12 114.2(7)
C16 C11 C8 121.7(8)
C12 C11 C8 124.2(7)
N1 C12 C13 105.1(6)
N1 C12 C11 131.5(7)
C13 C12 C11 123.2(7)
C12 C13 N2 110.5(6)
C12 C13 C14 121.1(7)
N2 C13 C14 128.3(6)
C15 C14 C13 114.3(7)
C15 C14 C17 122.4(8)
C13 C14 C17 123.3(7)
C16 C15 C14 122.1(8)
C16 C15 H15A 118.9
C14 C15 H15A 118.9
C15 C16 C11 124.7(8)
C15 C16 H16A 117.6
C11 C16 H16A 117.6
C18 C17 C22 115.8(7)
C18 C17 C14 125.1(7)
C22 C17 C14 119.1(7)
C17 C18 C19 121.0(8)
C17 C18 H18A 119.5
C19 C18 H18A 119.5
C20 C19 C18 123.1(9)
C20 C19 H19A 118.4
C18 C19 H19A 118.4
C21 C20 C19 115.5(7)
C21 C20 C23 123.4(8)
C19 C20 C23 121.1(9)
C22 C21 C20 121.6(8)
C22 C21 H21A 119.2
C20 C21 H21A 119.2
C21 C22 C17 123.0(9)
C21 C22 H22A 118.5
C17 C22 H22A 118.5
C24 C23 C25 108.6(13)
C24 C23 C26 111.5(17)
C25 C23 C26 105.3(15)
C24 C23 C20 110.3(9)
C25 C23 C20 111.5(8)
C26 C23 C20 109.5(10)
C23 C24 H24A 109.5
C23 C24 H24B 109.5
H24A C24 H24B 109.5
C23 C24 H24C 109.5
H24A C24 H24C 109.5
H24B C24 H24C 109.5
C23 C25 H25A 109.5
C23 C25 H25B 109.5
H25A C25 H25B 109.5
C23 C25 H25C 109.5
H25A C25 H25C 109.5
H25B C25 H25C 109.5
C23 C26 H26A 109.5
C23 C26 H26B 109.5
H26A C26 H26B 109.5
C23 C26 H26C 109.5
H26A C26 H26C 109.5
H26B C26 H26C 109.5
N2 C27 N1 111.9(6)
N2 C27 C28 124.0(6)
N1 C27 C28 124.0(6)
C29 C28 C33 118.8(7)
C29 C28 C27 120.6(7)
C33 C28 C27 120.6(6)
C30 C29 C28 121.0(8)
C30 C29 H29A 119.5
C28 C29 H29A 119.5
C29 C30 C31 120.7(7)
C29 C30 H30A 119.6
C31 C30 H30A 119.6
C30 C31 C32 118.3(7)
C30 C31 C34 120.0(7)
C32 C31 C34 121.7(7)
C33 C32 C31 121.1(7)
C33 C32 H32A 119.5
C31 C32 H32A 119.5
C32 C33 C28 120.0(7)
C32 C33 H33A 120.0
C28 C33 H33A 120.0
N3 C34 N4 111.9(7)
N3 C34 C31 121.9(7)
N4 C34 C31 126.0(6)
C38 C35 H35A 109.5
C38 C35 H35B 109.5
H35A C35 H35B 109.5
C38 C35 H35C 109.5
H35A C35 H35C 109.5
H35B C35 H35C 109.5
C38 C36 H36A 109.5
C38 C36 H36B 109.5
H36A C36 H36B 109.5
C38 C36 H36C 109.5
H36A C36 H36C 109.5
H36B C36 H36C 109.5
C38 C37 H37A 109.5
C38 C37 H37B 109.5
H37A C37 H37B 109.5
C38 C37 H37C 109.5
H37A C37 H37C 109.5
H37B C37 H37C 109.5
C35 C38 C37 114.8(14)
C35 C38 C36 109.4(14)
C37 C38 C36 102.6(14)
C35 C38 C39 109.5(9)
C37 C38 C39 108.7(10)
C36 C38 C39 111.8(10)
C40 C39 C44 115.2(10)
C40 C39 C38 123.1(11)
C44 C39 C38 121.7(11)
C39 C40 C41 125.3(10)
C39 C40 H40A 117.4
C41 C40 H40A 117.4
C40 C41 C42 121.0(10)
C40 C41 H41A 119.5
C42 C41 H41A 119.5
C41 C42 C43 115.0(8)
C41 C42 C45 122.6(8)
C43 C42 C45 122.3(8)
C42 C43 C44 123.5(10)
C42 C43 H43A 118.3
C44 C43 H43A 118.3
C43 C44 C39 120.1(11)
C43 C44 H44A 120.0
C39 C44 H44A 120.0
C46 C45 C50 115.8(8)
C46 C45 C42 121.0(8)
C50 C45 C42 123.1(8)
C45 C46 C47 122.8(8)
C45 C46 H46A 118.6
C47 C46 H46A 118.6
C48 C47 C46 120.9(8)
C48 C47 H47A 119.6
C46 C47 H47A 119.6
C49 C48 C47 116.2(8)
C49 C48 C51 126.0(7)
C47 C48 C51 117.8(8)
C48 C49 N4 129.0(7)
C48 C49 C50 124.4(7)
N4 C49 C50 106.6(6)
N3 C50 C49 109.0(7)
N3 C50 C45 130.9(8)
C49 C50 C45 119.9(7)
C56 C51 C52 116.8(8)
C56 C51 C48 120.6(8)
C52 C51 C48 122.5(8)
C53 C52 C51 120.4(9)
C53 C52 H52A 119.8
C51 C52 H52A 119.8
C52 C53 C54 123.5(10)
C52 C53 H53A 118.3
C54 C53 H53A 118.3
C55 C54 C53 114.5(9)
C55 C54 C57 126.0(10)
C53 C54 C57 119.4(10)
C54 C55 C56 123.9(9)
C54 C55 H55A 118.0
C56 C55 H55A 118.0
C55 C56 C51 120.9(9)
C55 C56 H56A 119.6
C51 C56 H56A 119.6
C58 C57 C60 107.1(13)
C58 C57 C59 109.0(14)
C60 C57 C59 109.8(13)
C58 C57 C54 111.9(11)
C60 C57 C54 109.0(10)
C59 C57 C54 109.9(11)
C57 C58 H58A 109.5
C57 C58 H58B 109.5
H58A C58 H58B 109.5
C57 C58 H58C 109.5
H58A C58 H58C 109.5
H58B C58 H58C 109.5
C57 C59 H59A 109.5
C57 C59 H59B 109.5
H59A C59 H59B 109.5
C57 C59 H59C 109.5
H59A C59 H59C 109.5
H59B C59 H59C 109.5
C57 C60 H60A 109.5
C57 C60 H60B 109.5
H60A C60 H60B 109.5
C57 C60 H60C 109.5
H60A C60 H60C 109.5
H60B C60 H60C 109.5
C70 O1 C71 115.1(10)
C72 O2 C73 114.0(17)
C75 O3 C74 117(3)
C77 O4 C76 115.3(9)
C86 O5 C87 118.9(9)
C88 O6 C89 112.4(9)
C90 O7 C91 114.2(10)
C61 O8 C92 115.0(10)
C62 C61 O8 123.2(13)
C62 C61 C70 121.6(11)
O8 C61 C70 115.2(11)
C61 C62 C63 119.1(14)
C61 C62 H62A 120.4
C63 C62 H62A 120.4
C68 C63 C64 123.3(16)
C68 C63 C62 118.8(15)
C64 C63 C62 117.8(17)
C63 C64 C65 122(2)
C63 C64 H64A 118.8
C65 C64 H64A 118.8
C66 C65 C64 115(2)
C66 C65 H65A 122.7
C64 C65 H65A 122.7
C67 C66 C65 123.3(19)
C67 C66 H66A 118.4
C65 C66 H66A 118.4
C66 C67 C68 123(2)
C66 C67 H67A 118.6
C68 C67 H67A 118.6
C69 C68 C63 120.1(14)
C69 C68 C67 126.3(15)
C63 C68 C67 113.4(16)
C68 C69 C70 124.1(13)
C68 C69 H69A 117.9
C70 C69 H69A 117.9
O1 C70 C69 127.6(11)
O1 C70 C61 116.3(9)
C69 C70 C61 116.2(12)
O1 C71 C72 106.6(13)
O1 C71 H71A 110.4
C72 C71 H71A 110.4
O1 C71 H71B 110.4
C72 C71 H71B 110.4
H71A C71 H71B 108.6
O2 C72 C71 111(2)
O2 C72 H72A 109.5
C71 C72 H72A 109.5
O2 C72 H72B 109.5
C71 C72 H72B 109.5
H72A C72 H72B 108.1
C74 C73 O2 102(2)
C74 C73 H73A 111.3
O2 C73 H73A 111.3
C74 C73 H73B 111.3
O2 C73 H73B 111.3
H73A C73 H73B 109.2
C73 C74 O3 117(3)
C73 C74 H74A 107.9
O3 C74 H74A 107.9
C73 C74 H74B 107.9
O3 C74 H74B 107.9
H74A C74 H74B 107.2
O3 C75 C76 135(2)
O3 C75 H75A 103.5
C76 C75 H75A 103.5
O3 C75 H75B 103.5
C76 C75 H75B 103.5
H75A C75 H75B 105.3
C75 C76 O4 107.9(12)
C75 C76 H76A 110.1
O4 C76 H76A 110.1
C75 C76 H76B 110.1
O4 C76 H76B 110.1
H76A C76 H76B 108.4
O4 C77 C78 123.6(12)
O4 C77 C86 116.2(10)
C78 C77 C86 120.2(13)
C77 C78 C79 125.8(13)
C77 C78 H78A 117.1
C79 C78 H78A 117.1
C80 C79 C84 120.0
C80 C79 C78 126.0(10)
C84 C79 C78 114.0(10)
C81 C80 C79 120.0
C81 C80 H80A 120.0
C79 C80 H80A 120.0
C80 C81 C82 120.0
C80 C81 H81A 120.0
C82 C81 H81A 120.0
C81 C82 C83 120.0
C81 C82 H82A 120.0
C83 C82 H82A 120.0
C84 C83 C82 120.0
C84 C83 H83A 120.0
C82 C83 H83A 120.0
C83 C84 C79 120.0
C83 C84 C85 117.9(9)
C79 C84 C85 122.0(9)
C86 C85 C84 119.4(12)
C86 C85 H85A 120.3
C84 C85 H85A 120.3
C85 C86 O5 128.4(12)
C85 C86 C77 118.4(13)
O5 C86 C77 113.2(10)
O5 C87 C88 108.3(10)
O5 C87 H87A 110.0
C88 C87 H87A 110.0
O5 C87 H87B 110.0
C88 C87 H87B 110.0
H87A C87 H87B 108.4
O6 C88 C87 105.4(12)
O6 C88 H88A 110.7
C87 C88 H88A 110.7
O6 C88 H88B 110.7
C87 C88 H88B 110.7
H88A C88 H88B 108.8
C90 C89 O6 104.0(10)
C90 C89 H89A 111.0
O6 C89 H89A 111.0
C90 C89 H89B 111.0
O6 C89 H89B 111.0
H89A C89 H89B 109.0
C89 C90 O7 106.5(12)
C89 C90 H90A 110.4
O7 C90 H90A 110.4
C89 C90 H90B 110.4
O7 C90 H90B 110.4
H90A C90 H90B 108.6
O7 C91 C92 108.3(12)
O7 C91 H91A 110.0
C92 C91 H91A 110.0
O7 C91 H91B 110.0
C92 C91 H91B 110.0
H91A C91 H91B 108.4
O8 C92 C91 107.6(11)
O8 C92 H92A 110.2
C91 C92 H92A 110.2
O8 C92 H92B 110.2
C91 C92 H92B 110.2
H92A C92 H92B 108.5

loop_
_geom_bond_atom_site_label_1
_geom_bond_atom_site_label_2
_geom_bond_distance
N1 C27 1.344(9)
N1 C12 1.369(9)
N1 H1D 0.8800
N2 C27 1.339(9)
N2 C13 1.388(9)
N3 C34 1.323(9)
N3 C50 1.330(9)
N3 H3D 0.8800
N4 C34 1.350(9)
N4 C49 1.375(9)
C1 C4 1.489(17)
C1 H1A 0.9800
C1 H1B 0.9800
C1 H1C 0.9800
C2 C4 1.507(16)
C2 H2A 0.9800
C2 H2B 0.9800
C2 H2C 0.9800
C3 C4 1.49(2)
C3 H3A 0.9800
C3 H3B 0.9800
C3 H3C 0.9800
C4 C5 1.520(13)
C5 C6 1.357(12)
C5 C10 1.379(12)
C6 C7 1.381(12)
C6 H6A 0.9500
C7 C8 1.368(11)
C7 H7A 0.9500
C8 C9 1.386(11)
C8 C11 1.500(11)
C9 C10 1.389(12)
C9 H9A 0.9500
C10 H10A 0.9500
C11 C16 1.386(11)
C11 C12 1.388(11)
C12 C13 1.379(10)
C13 C14 1.443(11)
C14 C15 1.389(12)
C14 C17 1.484(11)
C15 C16 1.360(11)
C15 H15A 0.9500
C16 H16A 0.9500
C17 C18 1.355(10)
C17 C22 1.389(11)
C18 C19 1.386(12)
C18 H18A 0.9500
C19 C20 1.371(12)
C19 H19A 0.9500
C20 C21 1.369(12)
C20 C23 1.524(11)
C21 C22 1.359(12)
C21 H21A 0.9500
C22 H22A 0.9500
C23 C24 1.429(18)
C23 C25 1.474(14)
C23 C26 1.497(19)
C24 H24A 0.9800
C24 H24B 0.9800
C24 H24C 0.9800
C25 H25A 0.9800
C25 H25B 0.9800
C25 H25C 0.9800
C26 H26A 0.9800
C26 H26B 0.9800
C26 H26C 0.9800
C27 C28 1.466(10)
C28 C29 1.366(11)
C28 C33 1.387(10)
C29 C30 1.358(12)
C29 H29A 0.9500
C30 C31 1.369(11)
C30 H30A 0.9500
C31 C32 1.384(10)
C31 C34 1.503(11)
C32 C33 1.352(10)
C32 H32A 0.9500
C33 H33A 0.9500
C35 C38 1.416(15)
C35 H35A 0.9800
C35 H35B 0.9800
C35 H35C 0.9800
C36 C38 1.510(19)
C36 H36A 0.9800
C36 H36B 0.9800
C36 H36C 0.9800
C37 C38 1.490(19)
C37 H37A 0.9800
C37 H37B 0.9800
C37 H37C 0.9800
C38 C39 1.528(14)
C39 C40 1.323(15)
C39 C44 1.408(15)
C40 C41 1.371(14)
C40 H40A 0.9500
C41 C42 1.374(12)
C41 H41A 0.9500
C42 C43 1.375(13)
C42 C45 1.498(12)
C43 C44 1.379(13)
C43 H43A 0.9500
C44 H44A 0.9500
C45 C46 1.373(12)
C45 C50 1.437(11)
C46 C47 1.413(12)
C46 H46A 0.9500
C47 C48 1.399(11)
C47 H47A 0.9500
C48 C49 1.362(11)
C48 C51 1.507(12)
C49 C50 1.388(11)
C51 C56 1.388(12)
C51 C52 1.391(12)
C52 C53 1.362(13)
C52 H52A 0.9500
C53 C54 1.400(14)
C53 H53A 0.9500
C54 C55 1.361(14)
C54 C57 1.534(14)
C55 C56 1.364(13)
C55 H55A 0.9500
C56 H56A 0.9500
C57 C58 1.48(2)
C57 C60 1.502(17)
C57 C59 1.515(18)
C58 H58A 0.9800
C58 H58B 0.9800
C58 H58C 0.9800
C59 H59A 0.9800
C59 H59B 0.9800
C59 H59C 0.9800
C60 H60A 0.9800
C60 H60B 0.9800
C60 H60C 0.9800
O1 C70 1.345(14)
O1 C71 1.418(13)
O2 C72 1.40(3)
O2 C73 1.50(3)
O3 C75 1.11(2)
O3 C74 1.46(3)
O4 C77 1.322(13)
O4 C76 1.453(15)
O5 C86 1.369(14)
O5 C87 1.420(13)
O6 C88 1.364(14)
O6 C89 1.583(14)
O7 C90 1.384(14)
O7 C91 1.471(14)
O8 C61 1.341(13)
O8 C92 1.460(14)
C61 C62 1.324(17)
C61 C70 1.443(16)
C62 C63 1.460(17)
C62 H62A 0.9500
C63 C68 1.36(2)
C63 C64 1.38(2)
C64 C65 1.41(2)
C64 H64A 0.9500
C65 C66 1.40(3)
C65 H65A 0.9500
C66 C67 1.32(3)
C66 H66A 0.9500
C67 C68 1.477(18)
C67 H67A 0.9500
C68 C69 1.340(18)
C69 C70 1.368(15)
C69 H69A 0.9500
C71 C72 1.46(3)
C71 H71A 0.9900
C71 H71B 0.9900
C72 H72A 0.9900
C72 H72B 0.9900
C73 C74 1.27(3)
C73 H73A 0.9900
C73 H73B 0.9900
C74 H74A 0.9900
C74 H74B 0.9900
C75 C76 1.32(2)
C75 H75A 0.9900
C75 H75B 0.9900
C76 H76A 0.9900
C76 H76B 0.9900
C77 C78 1.342(16)
C77 C86 1.408(16)
C78 C79 1.395(14)
C78 H78A 0.9500
C79 C80 1.3900
C79 C84 1.3900
C80 C81 1.3900
C80 H80A 0.9500
C81 C82 1.3900
C81 H81A 0.9500
C82 C83 1.3900
C82 H82A 0.9500
C83 C84 1.3900
C83 H83A 0.9500
C84 C85 1.465(16)
C85 C86 1.361(16)
C85 H85A 0.9500
C87 C88 1.568(17)
C87 H87A 0.9900
C87 H87B 0.9900
C88 H88A 0.9900
C88 H88B 0.9900
C89 C90 1.381(16)
C89 H89A 0.9900
C89 H89B 0.9900
C90 H90A 0.9900
C90 H90B 0.9900
C91 C92 1.486(17)
C91 H91A 0.9900
C91 H91B 0.9900
C92 H92A 0.9900
C92 H92B 0.9900

loop_
_platon_squeeze_void_nr
_platon_squeeze_void_average_x
_platon_squeeze_void_average_y
_platon_squeeze_void_average_z
_platon_squeeze_void_volume
_platon_squeeze_void_count_electrons
_platon_squeeze_void_content
1 0.000 0.000 0.000 723 176 ' '
2 0.000 0.500 0.500 723 176 ' '
